data_7230572
loop_
_publ_author_name
'Roztocki, Kornel'
'Lupa, Magdalena'
'Hodorowicz, Maciej'
'Senkovska, Irena'
'Kaskel, Stefan'
'Matoga, Dariusz'

_publ_section_title
;
 Bulky substituent and solvent-induced alternative nodes for layered
 Cd--isophthalate/acylhydrazone frameworks
;
_journal_issue 20
_journal_name_full CrystEngComm
_journal_page_first 2841
_journal_paper_doi 10.1039/C8CE00269J
_journal_volume 20
_journal_year 2018
_chemical_formula_sum 'C30 H36 Cd N6 O7'
_chemical_formula_weight 705.05
_space_group_crystal_system monoclinic
_space_group_IT_number 13
_space_group_name_Hall '-P 2yac'
_space_group_name_H-M_alt 'P 1 2/n 1'
_symmetry_space_group_name_Hall '-P 2yac'
_symmetry_space_group_name_H-M 'P 1 2/n 1'
_atom_sites_solution_hydrogens mixed
_audit_creation_method SHELXL-2016/6
_audit_update_record
;
2017-12-28 deposited with the CCDC.
2018-04-23 downloaded from the CCDC.
;
_cell_angle_alpha 90
_cell_angle_beta 98.775(2)
_cell_angle_gamma 90
_cell_formula_units_Z 4
_cell_length_a 15.9888(3)
_cell_length_b 10.0556(2)
_cell_length_c 23.1510(6)
_cell_measurement_reflns_used 18126
_cell_measurement_temperature 130(2)
_cell_measurement_theta_max 28.1610
_cell_measurement_theta_min 3.4450
_cell_volume 3678.58(14)
_computing_cell_refinement 'CrysAlisPro 1.171.38.46 (Rigaku OD, 2015)'
_computing_data_collection 'CrysAlisPro 1.171.38.46 (Rigaku OD, 2015)'
_computing_data_reduction 'CrysAlisPro 1.171.38.46 (Rigaku OD, 2015)'
_computing_structure_refinement 'SHELXL-2016/6 (Sheldrick, 2016)'
_computing_structure_solution 'SHELXL-2016/6 (Sheldrick, 2016)'
_diffrn_ambient_environment N~2~
_diffrn_ambient_temperature 129.6(8)
_diffrn_detector 'CCD plate'
_diffrn_detector_area_resol_mean 10.3756
_diffrn_detector_type Atlas
_diffrn_measured_fraction_theta_full 0.997
_diffrn_measured_fraction_theta_max 0.943
_diffrn_measurement_device 'four-circle diffractometer'
_diffrn_measurement_device_type 'SuperNova, Dual, Cu at zero, Atlas'
_diffrn_measurement_method '\w scans'
_diffrn_radiation_monochromator mirror
_diffrn_radiation_probe x-ray
_diffrn_radiation_type 'Mo K\a'
_diffrn_radiation_wavelength 0.71073
_diffrn_reflns_av_R_equivalents 0.0484
_diffrn_reflns_av_unetI/netI 0.0345
_diffrn_reflns_Laue_measured_fraction_full 0.997
_diffrn_reflns_Laue_measured_fraction_max 0.943
_diffrn_reflns_limit_h_max 21
_diffrn_reflns_limit_h_min -21
_diffrn_reflns_limit_k_max 13
_diffrn_reflns_limit_k_min -13
_diffrn_reflns_limit_l_max 29
_diffrn_reflns_limit_l_min -30
_diffrn_reflns_number 51218
_diffrn_reflns_point_group_measured_fraction_full 0.997
_diffrn_reflns_point_group_measured_fraction_max 0.943
_diffrn_reflns_theta_full 25.242
_diffrn_reflns_theta_max 28.572
_diffrn_reflns_theta_min 2.901
_diffrn_source 'micro-focus sealed X-ray tube'
_diffrn_source_type 'SuperNova (Mo) X-ray Source'
_exptl_absorpt_coefficient_mu 0.641
_exptl_absorpt_correction_T_max 1.00000
_exptl_absorpt_correction_T_min 0.69980
_exptl_absorpt_correction_type multi-scan
_exptl_absorpt_process_details
;
CrysAlisPro 1.171.38.46 (Rigaku Oxford Diffraction, 2015)
Empirical absorption correction using spherical harmonics,
 implemented in SCALE3 ABSPACK scaling algorithm.
;
_exptl_crystal_colour colourless
_exptl_crystal_density_diffrn 1.273
_exptl_crystal_description plate
_exptl_crystal_F_000 1448
_exptl_crystal_size_max 0.200
_exptl_crystal_size_mid 0.100
_exptl_crystal_size_min 0.100
_refine_diff_density_max 1.427
_refine_diff_density_min -1.103
_refine_diff_density_rms 0.102
_refine_ls_extinction_method none
_refine_ls_goodness_of_fit_ref 1.089
_refine_ls_hydrogen_treatment mixed
_refine_ls_matrix_type full
_refine_ls_number_parameters 472
_refine_ls_number_reflns 8860
_refine_ls_number_restraints 63
_refine_ls_restrained_S_all 1.086
_refine_ls_R_factor_all 0.0734
_refine_ls_R_factor_gt 0.0590
_refine_ls_shift/su_max 0.001
_refine_ls_shift/su_mean 0.000
_refine_ls_structure_factor_coef Fsqd
_refine_ls_weighting_details 'w=1/[\s^2^(Fo^2^)+(0.0562P)^2^+11.4317P] where P=(Fo^2^+2Fc^2^)/3'
_refine_ls_weighting_scheme calc
_refine_ls_wR_factor_gt 0.1426
_refine_ls_wR_factor_ref 0.1520
_reflns_Friedel_coverage 0.000
_reflns_number_gt 7292
_reflns_number_total 8860
_reflns_threshold_expression 'I > 2\s(I)'
_cod_data_source_file c8ce00269j2.cif
_cod_data_source_block shelx
_cod_depositor_comments 'Adding full bibliography for 7230572--7230574.cif.'
_cod_database_code 7230572
_shelx_shelxl_version_number 2016/6
_shelx_space_group_comment
;
The symmetry employed for this shelxl refinement is uniquely defined
by the following loop, which should always be used as a source of
symmetry information in preference to the above space-group names.
They are only intended as comments.
;
_shelx_estimated_absorpt_t_min 0.883
_shelx_estimated_absorpt_t_max 0.939

loop_
_space_group_symop_operation_xyz
'x, y, z'
'-x+1/2, y, -z+1/2'
'-x, -y, -z'
'x-1/2, -y, z-1/2'

loop_
_atom_site_label
_atom_site_type_symbol
_atom_site_fract_x
_atom_site_fract_y
_atom_site_fract_z
_atom_site_U_iso_or_equiv
_atom_site_adp_type
_atom_site_occupancy
_atom_site_site_symmetry_order
_atom_site_calc_flag
_atom_site_refinement_flags_posn
_atom_site_refinement_flags_adp
_atom_site_refinement_flags_occupancy
_atom_site_disorder_assembly
_atom_site_disorder_group
Cd1 Cd 0.55485(2) 0.30465(3) 0.34219(2) 0.02932(10) Uani 1 1 d . . . . .
O14 O 0.55754(17) 0.5494(3) 0.34784(12) 0.0306(6) Uani 1 1 d . . . . .
O16 O 0.5332(2) 0.1582(3) 0.26374(17) 0.0556(10) Uani 1 1 d . . . . .
O15 O 0.5516(2) 0.0549(3) 0.34822(14) 0.0407(7) Uani 1 1 d . . . . .
O13 O 0.54388(18) 0.4504(3) 0.26281(12) 0.0310(6) Uani 1 1 d . . . . .
N18 N 0.70105(19) 0.2949(3) 0.35526(15) 0.0277(7) Uani 1 1 d . . . . .
C17 C 0.7464(2) 0.3818(4) 0.32859(18) 0.0337(9) Uani 1 1 d . . . . .
H17 H 0.717034 0.446290 0.303159 0.040 Uiso 1 1 calc R U . . .
C20 C 0.8306(2) 0.1997(4) 0.40240(18) 0.0335(8) Uani 1 1 d . . . . .
H20 H 0.858565 0.136024 0.428923 0.040 Uiso 1 1 calc R U . . .
C22 C 0.8340(2) 0.3816(4) 0.33659(17) 0.0302(8) Uani 1 1 d . . . . .
H22 H 0.864046 0.443784 0.316657 0.036 Uiso 1 1 calc R U . . .
C21 C 0.8770(2) 0.2890(4) 0.37416(17) 0.0285(8) Uani 1 1 d . . . . .
C1 C 0.5263(2) -0.0769(4) 0.26268(19) 0.0340(9) Uani 1 1 d . . . . .
C11 C 0.5379(2) 0.0543(4) 0.2942(2) 0.0334(9) Uani 1 1 d . . . . .
C4 C 0.5006(3) 0.6859(4) 0.2022(2) 0.0368(9) Uani 1 1 d . . . . .
H4 H 0.492204 0.603707 0.181878 0.044 Uiso 1 1 calc R U . . .
C5 C 0.5298(2) 0.6842(3) 0.26257(17) 0.0267(7) Uani 1 1 d . . . . .
C19 C 0.7434(2) 0.2049(4) 0.39134(19) 0.0338(9) Uani 1 1 d . . . . .
H19 H 0.712040 0.142230 0.410041 0.041 Uiso 1 1 calc R U . . .
C3 C 0.4839(3) -0.1974(4) 0.1714(2) 0.0464(11) Uani 1 1 d . . . . .
C8 C 0.4501(9) -0.3301(7) 0.0788(3) 0.136(5) Uani 1 1 d . . . . .
H8A H 0.440477 -0.321839 0.036076 0.203 Uiso 1 1 calc R U . . .
H8B H 0.405009 -0.384058 0.091178 0.203 Uiso 1 1 calc R U . . .
H8C H 0.504896 -0.372994 0.091355 0.203 Uiso 1 1 calc R U . . .
C7 C 0.4500(5) -0.1953(6) 0.1056(3) 0.075(2) Uani 1 1 d . . . . .
C10 C 0.5027(8) -0.1064(10) 0.0744(3) 0.146(5) Uani 1 1 d . . . . .
H10A H 0.561901 -0.134974 0.082482 0.220 Uiso 1 1 calc R U . . .
H10B H 0.498001 -0.014757 0.087980 0.220 Uiso 1 1 calc R U . . .
H10C H 0.482760 -0.110942 0.032293 0.220 Uiso 1 1 calc R U . . .
C9 C 0.3607(8) -0.1393(16) 0.0977(5) 0.186(6) Uani 1 1 d . U . . .
H9A H 0.361285 -0.052137 0.116686 0.280 Uiso 1 1 calc R U . . .
H9B H 0.323880 -0.199903 0.115432 0.280 Uiso 1 1 calc R U . . .
H9C H 0.339457 -0.129831 0.055925 0.280 Uiso 1 1 calc R U . . .
C2 C 0.4980(3) -0.0777(4) 0.2024(2) 0.0454(11) Uani 1 1 d . . . . .
H2 H 0.488284 0.004356 0.182111 0.054 Uiso 1 1 calc R U . . .
C6 C 0.5417(2) -0.1956(4) 0.29280(18) 0.0276(7) Uani 1 1 d . . . . .
H6 H 0.560171 -0.195120 0.333788 0.033 Uiso 1 1 calc R U . . .
C12 C 0.5453(2) 0.5547(4) 0.29352(17) 0.0274(8) Uani 1 1 d . . . . .
N41 N 0.7563(5) 0.7209(10) 0.4754(3) 0.107(2) Uani 1 1 d . U . . .
O39 O 0.7514(5) 0.9454(9) 0.4810(3) 0.144(3) Uani 1 1 d . U . . .
C40 C 0.7890(7) 0.8381(11) 0.4877(4) 0.111(3) Uani 1 1 d . U . . .
H40 H 0.847476 0.841282 0.503241 0.133 Uiso 1 1 calc R U . . .
C42 C 0.8012(9) 0.5994(14) 0.4877(6) 0.166(5) Uani 1 1 d . U . . .
H42A H 0.842319 0.588846 0.460646 0.249 Uiso 1 1 calc R U . . .
H42B H 0.761276 0.524884 0.482876 0.249 Uiso 1 1 calc R U . . .
H42C H 0.830996 0.600925 0.527945 0.249 Uiso 1 1 calc R U . . .
C43 C 0.6688(10) 0.6982(19) 0.4577(7) 0.251(10) Uani 1 1 d . U . . .
H43A H 0.637190 0.779510 0.463314 0.377 Uiso 1 1 calc R U . . .
H43B H 0.649797 0.626196 0.481070 0.377 Uiso 1 1 calc R U . . .
H43C H 0.658690 0.673258 0.416252 0.377 Uiso 1 1 calc R U . . .
N25 N 1.0148(2) 0.3274(4) 0.34726(15) 0.0382(9) Uani 1 1 d D . . . .
O24 O 1.0056(2) 0.2356(4) 0.43489(17) 0.0610(11) Uani 1 1 d . . . . .
C23 C 0.9723(2) 0.2815(4) 0.38862(18) 0.0309(8) Uani 1 1 d D . . . .
N26 N 1.1013(2) 0.3288(6) 0.3534(2) 0.0644(15) Uani 1 1 d . . . . .
C32A C 0.3630(5) 0.4016(9) 0.2954(4) 0.035(2) Uani 0.490(6) 1 d . . P A 1
H32A H 0.391634 0.451824 0.269700 0.042 Uiso 0.490(6) 1 calc R U P A 1
N31A N 0.4077(6) 0.3218(11) 0.3328(4) 0.031(2) Uani 0.490(6) 1 d . . P A 1
C30A C 0.3662(8) 0.2585(15) 0.3696(5) 0.050(3) Uani 0.490(6) 1 d . . P A 1
H30A H 0.398489 0.206756 0.399305 0.060 Uiso 0.490(6) 1 calc R U P A 1
C33A C 0.2762(5) 0.4166(9) 0.2914(4) 0.0336(19) Uani 0.490(6) 1 d . . P A 1
H33A H 0.246721 0.477772 0.264290 0.040 Uiso 0.490(6) 1 calc R U P A 1
C27A C 0.1395(5) 0.3515(9) 0.3203(4) 0.035(2) Uani 0.490(6) 1 d . . P A 1
H27A H 0.111072 0.380550 0.283395 0.041 Uiso 0.490(6) 1 calc R U P A 1
C28A C 0.2326(5) 0.3411(9) 0.3274(4) 0.034(2) Uani 0.490(6) 1 d . . P A 1
C29A C 0.2794(6) 0.2616(12) 0.3682(5) 0.040(3) Uani 0.490(6) 1 d . . P A 1
H29A H 0.253024 0.210073 0.394695 0.048 Uiso 0.490(6) 1 calc R U P A 1
C32B C 0.3628(5) 0.4083(9) 0.3498(4) 0.039(2) Uani 0.510(6) 1 d . . P A 2
H32B H 0.385309 0.488824 0.337061 0.047 Uiso 0.510(6) 1 calc R U P A 2
N31B N 0.4140(5) 0.3082(9) 0.3612(5) 0.033(2) Uani 0.510(6) 1 d . . P A 2
C30B C 0.3821(7) 0.2031(12) 0.3859(6) 0.046(3) Uani 0.510(6) 1 d . . P A 2
H30B H 0.420175 0.133027 0.399033 0.055 Uiso 0.510(6) 1 calc R U P A 2
C33B C 0.2772(5) 0.4056(9) 0.3549(4) 0.038(2) Uani 0.510(6) 1 d . . P A 2
H33B H 0.242310 0.480690 0.344108 0.045 Uiso 0.510(6) 1 calc R U P A 2
C27B C 0.1516(5) 0.2787(8) 0.3785(4) 0.037(2) Uani 0.510(6) 1 d . . P A 2
H27B H 0.136756 0.217041 0.406383 0.045 Uiso 0.510(6) 1 calc R U P A 2
C28B C 0.2441(6) 0.2927(9) 0.3758(4) 0.032(2) Uani 0.510(6) 1 d . . P A 2
C29B C 0.2987(6) 0.1874(10) 0.3939(6) 0.053(3) Uani 0.510(6) 1 d . . P A 2
H29B H 0.279684 0.109246 0.410952 0.063 Uiso 0.510(6) 1 calc R U P A 2
O34 O 0.5695(3) 0.3013(5) 0.4429(2) 0.0787(15) Uani 1 1 d . U . . .
N36 N 0.5871(6) 0.2294(18) 0.5348(4) 0.184(6) Uani 1 1 d . U . . .
C35 C 0.5777(5) 0.237(2) 0.4749(4) 0.266(12) Uani 1 1 d . . . . .
H35 H 0.579865 0.149483 0.459232 0.319 Uiso 1 1 calc R U . . .
C38 C 0.5864(9) 0.3514(19) 0.5672(6) 0.194(8) Uani 1 1 d . U . . .
H38A H 0.580866 0.426863 0.540034 0.291 Uiso 1 1 calc R U . . .
H38B H 0.639315 0.359623 0.594502 0.291 Uiso 1 1 calc R U . . .
H38C H 0.538467 0.350919 0.588979 0.291 Uiso 1 1 calc R U . . .
C37 C 0.5973(9) 0.087(2) 0.5673(6) 0.234(10) Uani 1 1 d . U . . .
H37A H 0.606729 0.018102 0.539134 0.351 Uiso 1 1 calc R U . . .
H37B H 0.545748 0.066996 0.583650 0.351 Uiso 1 1 calc R U . . .
H37C H 0.645713 0.090167 0.598835 0.351 Uiso 1 1 calc R U . . .
H25N H 0.983(3) 0.352(4) 0.3080(11) 0.067(17) Uiso 1 1 d D . . . .

loop_
_atom_site_aniso_label
_atom_site_aniso_U_11
_atom_site_aniso_U_22
_atom_site_aniso_U_33
_atom_site_aniso_U_23
_atom_site_aniso_U_13
_atom_site_aniso_U_12
Cd1 0.01631(14) 0.02574(15) 0.04624(19) 0.00710(12) 0.00578(11) 0.00200(10)
O14 0.0340(14) 0.0227(13) 0.0348(15) 0.0007(11) 0.0039(11) 0.0041(11)
O16 0.073(2) 0.0196(14) 0.067(2) 0.0107(15) -0.0129(19) -0.0060(15)
O15 0.0514(19) 0.0160(13) 0.057(2) 0.0018(12) 0.0147(15) -0.0025(12)
O13 0.0369(15) 0.0200(12) 0.0352(14) -0.0004(11) 0.0029(11) 0.0063(11)
N18 0.0171(13) 0.0275(16) 0.0390(17) 0.0048(14) 0.0059(12) 0.0001(12)
C17 0.0207(17) 0.040(2) 0.041(2) 0.0121(18) 0.0052(15) 0.0043(16)
C20 0.0256(18) 0.035(2) 0.040(2) 0.0074(18) 0.0036(16) 0.0063(17)
C22 0.0197(16) 0.032(2) 0.040(2) 0.0077(16) 0.0081(15) 0.0008(15)
C21 0.0178(16) 0.034(2) 0.0331(19) 0.0005(16) 0.0024(14) 0.0029(15)
C1 0.0256(18) 0.0241(18) 0.051(2) 0.0087(17) 0.0026(17) -0.0045(15)
C11 0.0268(19) 0.0189(18) 0.052(3) 0.0015(17) -0.0004(17) -0.0011(15)
C4 0.040(2) 0.0261(19) 0.043(2) 0.0018(17) 0.0029(18) -0.0033(17)
C5 0.0233(17) 0.0182(16) 0.039(2) 0.0041(15) 0.0040(14) -0.0013(14)
C19 0.0237(18) 0.033(2) 0.046(2) 0.0090(18) 0.0075(16) 0.0002(16)
C3 0.057(3) 0.032(2) 0.046(3) 0.011(2) -0.008(2) -0.010(2)
C8 0.289(15) 0.058(4) 0.042(4) 0.004(3) -0.031(6) -0.028(6)
C7 0.117(6) 0.046(3) 0.050(3) 0.014(3) -0.023(3) -0.021(3)
C10 0.270(14) 0.114(7) 0.048(4) 0.016(4) 0.002(6) -0.101(9)
C9 0.147(10) 0.268(17) 0.113(8) 0.013(10) -0.080(8) 0.023(11)
C2 0.048(3) 0.025(2) 0.059(3) 0.014(2) -0.007(2) -0.0072(19)
C6 0.0232(17) 0.0207(17) 0.039(2) 0.0030(15) 0.0039(14) -0.0002(14)
C12 0.0227(17) 0.0200(17) 0.040(2) 0.0013(15) 0.0061(15) 0.0050(14)
N41 0.108(6) 0.122(6) 0.083(5) -0.001(4) -0.015(4) -0.023(5)
O39 0.162(7) 0.138(6) 0.120(5) 0.057(5) -0.015(5) -0.014(5)
C40 0.104(7) 0.111(7) 0.112(7) 0.038(6) 0.002(5) -0.033(6)
C42 0.190(14) 0.166(13) 0.139(10) -0.057(10) 0.016(9) 0.010(11)
C43 0.175(14) 0.37(3) 0.168(13) -0.066(14) -0.089(11) -0.095(15)
N25 0.0173(15) 0.064(3) 0.0327(18) -0.0036(17) 0.0028(13) 0.0035(16)
O24 0.0288(16) 0.088(3) 0.063(2) 0.037(2) -0.0048(15) 0.0005(18)
C23 0.0183(16) 0.034(2) 0.039(2) 0.0009(17) 0.0008(15) 0.0014(15)
N26 0.0128(17) 0.102(4) 0.077(3) -0.056(3) 0.001(2) 0.002(2)
C32A 0.022(4) 0.043(5) 0.041(5) 0.013(4) 0.009(3) 0.001(3)
N31A 0.024(4) 0.042(5) 0.026(4) 0.006(4) 0.004(4) 0.006(3)
C30A 0.030(6) 0.067(8) 0.051(6) 0.040(6) -0.004(4) 0.017(6)
C33A 0.022(4) 0.045(5) 0.035(4) 0.007(4) 0.008(3) 0.003(3)
C27A 0.018(4) 0.046(5) 0.038(4) 0.005(4) 0.002(3) 0.010(3)
C28A 0.017(4) 0.045(5) 0.041(5) 0.001(4) 0.008(3) 0.002(3)
C29A 0.015(4) 0.049(7) 0.058(6) 0.025(5) 0.013(4) 0.006(4)
C32B 0.027(4) 0.036(4) 0.056(6) -0.004(4) 0.010(4) -0.001(3)
N31B 0.013(3) 0.024(4) 0.065(7) 0.002(5) 0.014(5) -0.001(3)
C30B 0.020(5) 0.049(6) 0.072(8) 0.004(6) 0.012(5) -0.007(5)
C33B 0.027(4) 0.031(4) 0.056(5) -0.002(4) 0.009(4) 0.005(4)
C27B 0.027(4) 0.034(4) 0.053(5) 0.007(4) 0.013(4) -0.001(3)
C28B 0.020(4) 0.033(5) 0.043(5) -0.004(4) 0.005(4) -0.001(4)
C29B 0.028(4) 0.038(5) 0.094(8) 0.009(6) 0.016(5) -0.002(4)
O34 0.091(3) 0.104(4) 0.049(2) 0.035(2) 0.033(2) 0.030(3)
N36 0.083(5) 0.40(2) 0.077(5) 0.043(9) 0.028(4) 0.061(9)
C35 0.046(4) 0.70(4) 0.060(5) 0.051(12) 0.022(4) -0.009(11)
C38 0.143(12) 0.34(2) 0.094(9) 0.023(12) 0.010(8) 0.069(14)
C37 0.174(14) 0.38(3) 0.139(11) 0.148(15) 0.002(9) 0.045(15)

loop_
_atom_type_symbol
_atom_type_description
_atom_type_scat_dispersion_real
_atom_type_scat_dispersion_imag
_atom_type_scat_source
C C 0.0033 0.0016 'International Tables Vol C Tables 4.2.6.8 and 6.1.1.4'
H H 0.0000 0.0000 'International Tables Vol C Tables 4.2.6.8 and 6.1.1.4'
Cd Cd -0.8075 1.2024 'International Tables Vol C Tables 4.2.6.8 and 6.1.1.4'
N N 0.0061 0.0033 'International Tables Vol C Tables 4.2.6.8 and 6.1.1.4'
O O 0.0106 0.0060 'International Tables Vol C Tables 4.2.6.8 and 6.1.1.4'

loop_
_geom_angle_atom_site_label_1
_geom_angle_atom_site_label_2
_geom_angle_atom_site_label_3
_geom_angle
_geom_angle_site_symmetry_1
_geom_angle_site_symmetry_3
O34 Cd1 N18 85.55(15) . .
O34 Cd1 O16 139.54(15) . .
N18 Cd1 O16 95.88(13) . .
O34 Cd1 N31A 92.3(3) . .
N18 Cd1 N31A 177.2(3) . .
O16 Cd1 N31A 86.9(3) . .
O34 Cd1 O13 141.97(14) . .
N18 Cd1 O13 94.74(10) . .
O16 Cd1 O13 78.37(10) . .
N31A Cd1 O13 85.8(2) . .
O34 Cd1 N31B 76.4(3) . .
N18 Cd1 N31B 161.9(3) . .
O16 Cd1 N31B 97.0(3) . .
O13 Cd1 N31B 100.2(3) . .
O34 Cd1 O14 87.86(14) . .
N18 Cd1 O14 91.51(10) . .
O16 Cd1 O14 132.37(10) . .
N31A Cd1 O14 86.6(3) . .
O13 Cd1 O14 54.11(9) . .
N31B Cd1 O14 89.1(2) . .
O34 Cd1 O15 85.94(15) . .
N18 Cd1 O15 88.82(11) . .
O16 Cd1 O15 53.76(11) . .
N31A Cd1 O15 92.9(3) . .
O13 Cd1 O15 132.09(10) . .
N31B Cd1 O15 88.6(2) . .
O14 Cd1 O15 173.74(10) . .
O34 Cd1 C11 112.57(16) . .
N18 Cd1 C11 92.81(11) . .
O16 Cd1 C11 27.05(12) . .
N31A Cd1 C11 89.7(3) . .
O13 Cd1 C11 105.41(11) . .
N31B Cd1 C11 92.9(2) . .
O14 Cd1 C11 159.38(11) . .
O15 Cd1 C11 26.71(11) . .
O34 Cd1 C12 114.70(15) . .
N18 Cd1 C12 94.84(11) . .
O16 Cd1 C12 105.49(11) . .
N31A Cd1 C12 84.4(3) . .
O13 Cd1 C12 27.28(10) . .
N31B Cd1 C12 93.9(3) . .
O14 Cd1 C12 26.89(10) . .
O15 Cd1 C12 159.23(11) . .
C11 Cd1 C12 132.53(12) . .
C12 O14 Cd1 89.4(2) . .
C11 O16 Cd1 95.7(3) . .
C11 O15 Cd1 87.2(2) . .
C12 O13 Cd1 94.9(2) . .
C19 N18 C17 117.9(3) . .
C19 N18 Cd1 120.9(2) . .
C17 N18 Cd1 121.1(2) . .
N18 C17 C22 122.9(4) . .
N18 C17 H17 118.6 . .
C22 C17 H17 118.6 . .
C19 C20 C21 119.0(4) . .
C19 C20 H20 120.5 . .
C21 C20 H20 120.5 . .
C21 C22 C17 118.7(4) . .
C21 C22 H22 120.6 . .
C17 C22 H22 120.6 . .
C22 C21 C20 118.8(3) . .
C22 C21 C23 124.1(3) . .
C20 C21 C23 117.1(3) . .
C6 C1 C2 120.2(4) . .
C6 C1 C11 120.8(4) . .
C2 C1 C11 119.0(4) . .
O15 C11 O16 123.4(4) . .
O15 C11 C1 118.9(3) . .
O16 C11 C1 117.7(4) . .
O15 C11 Cd1 66.1(2) . .
O16 C11 Cd1 57.2(2) . .
C1 C11 Cd1 174.9(3) . .
C3 C4 C5 122.2(4) 1_565 .
C3 C4 H4 118.9 1_565 .
C5 C4 H4 118.9 . .
C6 C5 C4 119.2(3) 1_565 .
C6 C5 C12 121.1(3) 1_565 .
C4 C5 C12 119.7(3) . .
N18 C19 C20 122.7(4) . .
N18 C19 H19 118.6 . .
C20 C19 H19 118.6 . .
C4 C3 C2 117.6(4) 1_545 .
C4 C3 C7 122.4(4) 1_545 .
C2 C3 C7 120.0(4) . .
C7 C8 H8A 109.5 . .
C7 C8 H8B 109.5 . .
H8A C8 H8B 109.5 . .
C7 C8 H8C 109.5 . .
H8A C8 H8C 109.5 . .
H8B C8 H8C 109.5 . .
C10 C7 C8 107.9(8) . .
C10 C7 C9 108.0(8) . .
C8 C7 C9 110.3(8) . .
C10 C7 C3 110.5(5) . .
C8 C7 C3 112.2(5) . .
C9 C7 C3 107.9(7) . .
C7 C10 H10A 109.5 . .
C7 C10 H10B 109.5 . .
H10A C10 H10B 109.5 . .
C7 C10 H10C 109.5 . .
H10A C10 H10C 109.5 . .
H10B C10 H10C 109.5 . .
C7 C9 H9A 109.5 . .
C7 C9 H9B 109.5 . .
H9A C9 H9B 109.5 . .
C7 C9 H9C 109.5 . .
H9A C9 H9C 109.5 . .
H9B C9 H9C 109.5 . .
C1 C2 C3 121.1(4) . .
C1 C2 H2 119.4 . .
C3 C2 H2 119.4 . .
C1 C6 C5 119.6(4) . 1_545
C1 C6 H6 120.2 . .
C5 C6 H6 120.2 1_545 .
O14 C12 O13 121.3(3) . .
O14 C12 C5 120.9(3) . .
O13 C12 C5 117.8(3) . .
O14 C12 Cd1 63.67(19) . .
O13 C12 Cd1 57.82(19) . .
C5 C12 Cd1 172.6(3) . .
C40 N41 C43 123.7(12) . .
C40 N41 C42 124.0(10) . .
C43 N41 C42 111.5(12) . .
O39 C40 N41 126.3(11) . .
O39 C40 H40 116.8 . .
N41 C40 H40 116.8 . .
N41 C42 H42A 109.5 . .
N41 C42 H42B 109.5 . .
H42A C42 H42B 109.5 . .
N41 C42 H42C 109.5 . .
H42A C42 H42C 109.5 . .
H42B C42 H42C 109.5 . .
N41 C43 H43A 109.5 . .
N41 C43 H43B 109.5 . .
H43A C43 H43B 109.5 . .
N41 C43 H43C 109.5 . .
H43A C43 H43C 109.5 . .
H43B C43 H43C 109.5 . .
C23 N25 N26 123.0(4) . .
C23 N25 H25N 119(3) . .
N26 N25 H25N 118(3) . .
O24 C23 N25 124.1(4) . .
O24 C23 C21 120.5(4) . .
N25 C23 C21 115.4(3) . .
C27B N26 N25 137.0(8) 1_655 .
C27A N26 N25 127.1(7) 1_655 .
N31A C32A C33A 123.5(8) . .
N31A C32A H32A 118.3 . .
C33A C32A H32A 118.3 . .
C32A N31A C30A 116.4(9) . .
C32A N31A Cd1 123.1(7) . .
C30A N31A Cd1 120.2(7) . .
N31A C30A C29A 125.1(9) . .
N31A C30A H30A 117.5 . .
C29A C30A H30A 117.5 . .
C32A C33A C28A 119.2(8) . .
C32A C33A C33A 109.8(7) . 2
C28A C33A C33A 113.9(7) . 2
C32A C33A H33A 120.4 . .
C28A C33A H33A 120.4 . .
C33A C33A H33A 42.6 2 .
N26 C27A C28A 125.3(8) 1_455 .
N26 C27A H27A 117.3 1_455 .
C28A C27A H27A 117.3 . .
C29A C28A C33A 117.5(8) . .
C29A C28A C27A 123.6(8) . .
C33A C28A C27A 118.9(8) . .
C28A C29A C30A 118.0(9) . .
C28A C29A H29A 121.0 . .
C30A C29A H29A 121.0 . .
N31B C32B C33B 124.3(9) . .
N31B C32B H32B 117.8 . .
C33B C32B H32B 117.8 . .
C32B N31B C30B 115.4(9) . .
C32B N31B Cd1 124.3(7) . .
C30B N31B Cd1 120.3(7) . .
N31B C30B C29B 125.8(12) . .
N31B C30B H30B 117.1 . .
C29B C30B H30B 117.1 . .
C28B C33B C32B 119.0(8) . .
C28B C33B H33B 120.5 . .
C32B C33B H33B 120.5 . .
N26 C27B C28B 127.7(9) 1_455 .
N26 C27B H27B 116.1 1_455 .
C28B C27B H27B 116.1 . .
C33B C28B C29B 118.4(9) . .
C33B C28B C27B 122.0(9) . .
C29B C28B C27B 119.5(8) . .
C30B C29B C28B 116.4(10) . .
C30B C29B H29B 121.8 . .
C28B C29B H29B 121.8 . .
C35 O34 Cd1 138.9(13) . .
C35 N36 C38 118.2(17) . .
C35 N36 C37 120.3(17) . .
C38 N36 C37 121.4(10) . .
O34 C35 N36 141(2) . .
O34 C35 H35 109.4 . .
N36 C35 H35 109.4 . .
N36 C38 H38A 109.5 . .
N36 C38 H38B 109.5 . .
H38A C38 H38B 109.5 . .
N36 C38 H38C 109.5 . .
H38A C38 H38C 109.5 . .
H38B C38 H38C 109.5 . .
N36 C37 H37A 109.5 . .
N36 C37 H37B 109.5 . .
H37A C37 H37B 109.5 . .
N36 C37 H37C 109.5 . .
H37A C37 H37C 109.5 . .
H37B C37 H37C 109.5 . .

loop_
_geom_bond_atom_site_label_1
_geom_bond_atom_site_label_2
_geom_bond_distance
_geom_bond_site_symmetry_2
Cd1 O34 2.309(4) .
Cd1 N18 2.313(3) .
Cd1 O16 2.323(4) .
Cd1 N31A 2.336(9) .
Cd1 O13 2.336(3) .
Cd1 N31B 2.359(8) .
Cd1 O14 2.465(3) .
Cd1 O15 2.516(3) .
Cd1 C11 2.748(4) .
Cd1 C12 2.750(4) .
O14 C12 1.244(5) .
O16 C11 1.256(5) .
O15 C11 1.237(5) .
O13 C12 1.265(4) .
N18 C19 1.343(5) .
N18 C17 1.345(5) .
C17 C22 1.385(5) .
C17 H17 0.9500 .
C20 C19 1.380(5) .
C20 C21 1.389(6) .
C20 H20 0.9500 .
C22 C21 1.383(5) .
C22 H22 0.9500 .
C21 C23 1.511(5) .
C1 C6 1.385(5) .
C1 C2 1.400(6) .
C1 C11 1.506(6) .
C4 C3 1.378(6) 1_565
C4 C5 1.404(6) .
C4 H4 0.9500 .
C5 C6 1.395(5) 1_565
C5 C12 1.489(5) .
C19 H19 0.9500 .
C3 C2 1.402(7) .
C3 C7 1.537(7) .
C8 C7 1.492(9) .
C8 H8A 0.9800 .
C8 H8B 0.9800 .
C8 H8C 0.9800 .
C7 C10 1.488(10) .
C7 C9 1.520(14) .
C10 H10A 0.9800 .
C10 H10B 0.9800 .
C10 H10C 0.9800 .
C9 H9A 0.9800 .
C9 H9B 0.9800 .
C9 H9C 0.9800 .
C2 H2 0.9500 .
C6 H6 0.9500 .
N41 C40 1.303(12) .
N41 C43 1.416(15) .
N41 C42 1.423(14) .
O39 C40 1.232(12) .
C40 H40 0.9500 .
C42 H42A 0.9800 .
C42 H42B 0.9800 .
C42 H42C 0.9800 .
C43 H43A 0.9800 .
C43 H43B 0.9800 .
C43 H43C 0.9800 .
N25 C23 1.339(5) .
N25 N26 1.368(5) .
N25 H25N 1.004(19) .
O24 C23 1.213(5) .
N26 C27B 1.047(10) 1_655
N26 C27A 1.077(10) 1_655
C32A N31A 1.310(12) .
C32A C33A 1.385(10) .
C32A H32A 0.9500 .
N31A C30A 1.319(15) .
C30A C29A 1.384(16) .
C30A H30A 0.9500 .
C33A C28A 1.391(11) .
C33A C33A 1.969(17) 2
C33A H33A 0.9500 .
C27A C28A 1.476(10) .
C27A H27A 0.9500 .
C28A C29A 1.369(13) .
C29A H29A 0.9500 .
C32B N31B 1.299(12) .
C32B C33B 1.392(11) .
C32B H32B 0.9500 .
N31B C30B 1.339(14) .
C30B C29B 1.383(13) .
C30B H30B 0.9500 .
C33B C28B 1.372(12) .
C33B H33B 0.9500 .
C27B C28B 1.497(13) .
C27B H27B 0.9500 .
C28B C29B 1.396(13) .
C29B H29B 0.9500 .
O34 C35 0.980(17) .
N36 C35 1.373(12) .
N36 C38 1.44(2) .
N36 C37 1.61(2) .
C35 H35 0.9500 .
C38 H38A 0.9800 .
C38 H38B 0.9800 .
C38 H38C 0.9800 .
C37 H37A 0.9800 .
C37 H37B 0.9800 .
C37 H37C 0.9800 .

loop_
_geom_hbond_atom_site_label_D
_geom_hbond_atom_site_label_H
_geom_hbond_atom_site_label_A
_geom_hbond_distance_DH
_geom_hbond_distance_HA
_geom_hbond_distance_DA
_geom_hbond_angle_DHA
_geom_hbond_site_symmetry_A
C22 H22 O13 0.95 2.53 3.310(5) 139.9 2_655
C19 H19 O39 0.95 2.59 3.324(8) 134.6 1_545
C43 H43C O14 0.98 2.43 3.238(11) 139.7 .
C32A H32A O13 0.95 2.46 3.137(8) 127.8 .
C27A H27A O13 0.95 2.64 3.401(8) 137.5 2
C27B H27B O24 0.95 2.30 2.874(9) 118.3 1_455
C38 H38C O14 0.98 2.49 3.398(15) 154.5 3_666
N25 H25N O16 1.004(19) 2.55(4) 3.080(5) 113(3) 2_655
N25 H25N O13 1.004(19) 1.91(2) 2.859(5) 157(4) 2_655

loop_
_geom_torsion_atom_site_label_1
_geom_torsion_atom_site_label_2
_geom_torsion_atom_site_label_3
_geom_torsion_atom_site_label_4
_geom_torsion
_geom_torsion_site_symmetry_1
_geom_torsion_site_symmetry_4
C19 N18 C17 C22 0.4(6) . .
Cd1 N18 C17 C22 178.1(3) . .
N18 C17 C22 C21 -0.8(7) . .
C17 C22 C21 C20 0.1(6) . .
C17 C22 C21 C23 -177.4(4) . .
C19 C20 C21 C22 1.0(6) . .
C19 C20 C21 C23 178.7(4) . .
Cd1 O15 C11 O16 0.8(4) . .
Cd1 O15 C11 C1 -179.2(3) . .
Cd1 O16 C11 O15 -0.9(5) . .
Cd1 O16 C11 C1 179.1(3) . .
C6 C1 C11 O15 -8.6(6) . .
C2 C1 C11 O15 170.2(4) . .
C6 C1 C11 O16 171.4(4) . .
C2 C1 C11 O16 -9.8(6) . .
C3 C4 C5 C6 0.5(7) 1_565 1_565
C3 C4 C5 C12 179.0(4) 1_565 .
C17 N18 C19 C20 0.8(6) . .
Cd1 N18 C19 C20 -177.0(3) . .
C21 C20 C19 N18 -1.5(7) . .
C4 C3 C7 C10 -128.8(8) 1_545 .
C2 C3 C7 C10 51.8(10) . .
C4 C3 C7 C8 -8.4(10) 1_545 .
C2 C3 C7 C8 172.3(7) . .
C4 C3 C7 C9 113.3(8) 1_545 .
C2 C3 C7 C9 -66.0(9) . .
C6 C1 C2 C3 0.6(7) . .
C11 C1 C2 C3 -178.1(4) . .
C4 C3 C2 C1 -1.4(8) 1_545 .
C7 C3 C2 C1 178.0(5) . .
C2 C1 C6 C5 0.8(6) . 1_545
C11 C1 C6 C5 179.5(3) . 1_545
Cd1 O14 C12 O13 -5.2(4) . .
Cd1 O14 C12 C5 173.3(3) . .
Cd1 O13 C12 O14 5.5(4) . .
Cd1 O13 C12 C5 -173.1(3) . .
C6 C5 C12 O14 10.3(6) 1_565 .
C4 C5 C12 O14 -168.1(4) . .
C6 C5 C12 O13 -171.1(3) 1_565 .
C4 C5 C12 O13 10.4(5) . .
C43 N41 C40 O39 -6.7(19) . .
C42 N41 C40 O39 -175.6(11) . .
N26 N25 C23 O24 -0.8(7) . .
N26 N25 C23 C21 179.6(4) . .
C22 C21 C23 O24 153.1(5) . .
C20 C21 C23 O24 -24.4(6) . .
C22 C21 C23 N25 -27.3(6) . .
C20 C21 C23 N25 155.2(4) . .
C23 N25 N26 C27B 21.8(11) . 1_655
C23 N25 N26 C27A 171.1(8) . 1_655
C33A C32A N31A C30A -3.0(17) . .
C33A C32A N31A Cd1 -177.1(7) . .
C32A N31A C30A C29A 6(2) . .
Cd1 N31A C30A C29A 180.0(11) . .
N31A C32A C33A C28A -1.9(15) . .
N31A C32A C33A C33A -136.0(9) . 2
C32A C33A C28A C29A 4.4(14) . .
C33A C33A C28A C29A 136.7(9) 2 .
C32A C33A C28A C27A -176.2(8) . .
C33A C33A C28A C27A -44.0(10) 2 .
N26 C27A C28A C29A 22.9(16) 1_455 .
N26 C27A C28A C33A -156.5(10) 1_455 .
C33A C28A C29A C30A -2.0(17) . .
C27A C28A C29A C30A 178.6(11) . .
N31A C30A C29A C28A -3(2) . .
C33B C32B N31B C30B -8.2(16) . .
C33B C32B N31B Cd1 172.6(7) . .
C32B N31B C30B C29B 7.5(18) . .
Cd1 N31B C30B C29B -173.2(10) . .
N31B C32B C33B C28B 3.1(15) . .
C32B C33B C28B C29B 3.3(14) . .
C32B C33B C28B C27B -175.6(8) . .
N26 C27B C28B C33B 24.0(16) 1_455 .
N26 C27B C28B C29B -154.9(11) 1_455 .
N31B C30B C29B C28B -1.6(19) . .
C33B C28B C29B C30B -3.9(16) . .
C27B C28B C29B C30B 175.0(10) . .
Cd1 O34 C35 N36 179.5(9) . .
C38 N36 C35 O34 -1(2) . .
C37 N36 C35 O34 178.6(13) . .
